data_7114097
loop_
_publ_author_name
'Miyake, Yasuhito'
'Hosoda, Asao'
'Takagaki, Masafumi'
'Nomura, Eisaku'
'Taniguchi, Hisaji'

_publ_section_title
;
 A novel molecular assembly mode of ferulic acid derivatives
;
_journal_issue 2
_journal_name_full 'Chemical Communications'
_journal_page_first 132
_journal_paper_doi 10.1039/b107785f
_journal_year 2002
_chemical_formula_sum 'C34 H36 K N3 O18'
_chemical_formula_weight 813.77
_space_group_IT_number 2
_symmetry_cell_setting triclinic
_symmetry_Int_Tables_number 2
_symmetry_space_group_name_Hall '-P 1'
_symmetry_space_group_name_H-M 'P -1'
_audit_creation_date 'Wed Aug 29 11:55:32 2001'
_audit_creation_method 'by teXsan'
_cell_angle_alpha 97.547(10)
_cell_angle_beta 103.75(1)
_cell_angle_gamma 89.281(6)
_cell_formula_units_Z 2
_cell_length_a 11.910(3)
_cell_length_b 21.460(4)
_cell_length_c 7.556(1)
_cell_measurement_reflns_used 4037
_cell_measurement_temperature 296.2
_cell_measurement_theta_max 66.7
_cell_measurement_theta_min 6.5
_cell_volume 1859.3(6)
_computing_cell_refinement PROCESS-AUTO
_computing_data_collection PROCESS-AUTO
_computing_data_reduction 'teXsan Ver. 1.10'
_computing_publication_material 'teXsan Ver. 1.10'
_computing_structure_refinement 'teXsan Ver. 1.10'
_computing_structure_solution SHELXS97
_diffrn_measured_fraction_theta_full 0.8999
_diffrn_measured_fraction_theta_max 0.8999
_diffrn_measurement_device_type 'Rigaku RAXIS-RAPID Imaging Plate'
_diffrn_measurement_method \w
_diffrn_radiation_type 'Cu K\a'
_diffrn_radiation_wavelength 1.5418
_diffrn_reflns_av_R_equivalents 0.045
_diffrn_reflns_limit_h_max 14
_diffrn_reflns_limit_h_min -14
_diffrn_reflns_limit_k_max 25
_diffrn_reflns_limit_k_min -25
_diffrn_reflns_limit_l_max 8
_diffrn_reflns_limit_l_min -8
_diffrn_reflns_number 10140
_diffrn_reflns_theta_full 68.22
_diffrn_reflns_theta_max 68.22
_exptl_absorpt_coefficient_mu 1.992
_exptl_absorpt_correction_T_max 0.905
_exptl_absorpt_correction_T_min 0.607
_exptl_absorpt_correction_type multi-scan
_exptl_absorpt_process_details '(Higashi, 1995)'
_exptl_crystal_colour yellow
_exptl_crystal_density_diffrn 1.453
_exptl_crystal_density_method 'not measured'
_exptl_crystal_description prism
_exptl_crystal_size_max 0.150
_exptl_crystal_size_mid 0.150
_exptl_crystal_size_min 0.050
_refine_diff_density_max 0.36
_refine_diff_density_min -0.35
_refine_ls_extinction_method none
_refine_ls_goodness_of_fit_ref 1.016
_refine_ls_hydrogen_treatment noref
_refine_ls_number_parameters 505
_refine_ls_number_reflns 3662
_refine_ls_R_factor_gt 0.0647
_refine_ls_shift/su_max 0.0001
_refine_ls_structure_factor_coef Fsqd
_refine_ls_weighting_details 'w = 1/[\s^2^(Fo^2^) + (0.12600(Max(Fo^2^,0) + 2Fc^2^)/3)^2^]'
_refine_ls_weighting_scheme calc
_refine_ls_wR_factor_ref 0.1826
_reflns_number_gt 3271
_reflns_number_total 6113
_reflns_threshold_expression F^2^>2.0\s(F^2^)
_cod_data_source_file b107785f.txt
_cod_data_source_block tfk
_cod_original_cell_volume 1859.2(7)
_cod_original_sg_symbol_H-M 'P -1         '
_cod_original_formula_sum 'C34 H36 K N3 O18 '
_cod_database_code 7114097

loop_
_symmetry_equiv_pos_as_xyz
x,y,z
-x,-y,-z

loop_
_atom_site_label
_atom_site_type_symbol
_atom_site_fract_x
_atom_site_fract_y
_atom_site_fract_z
_atom_site_U_iso_or_equiv
_atom_site_adp_type
_atom_site_occupancy
_atom_site_calc_flag
K(1) K 0.8216(1) 0.28836(6) 0.7754(2) 0.0500(4) Uani 1.00 d
O(1) O 1.4137(4) 0.0009(2) 1.1656(7) 0.065(1) Uani 1.00 d
O(2) O 1.5278(4) 0.0857(2) 1.2238(7) 0.066(1) Uani 1.00 d
O(3) O 1.3104(4) -0.0229(2) 1.5654(8) 0.075(2) Uani 1.00 d
O(4) O 1.4308(4) 0.0593(2) 1.6181(7) 0.069(2) Uani 1.00 d
O(5) O 0.9634(3) 0.1929(2) 0.6424(6) 0.056(1) Uani 1.00 d
O(6) O 0.9696(3) 0.2378(2) 1.1028(6) 0.050(1) Uani 1.00 d
O(7) O 1.0269(3) 0.3048(2) 0.6307(6) 0.051(1) Uani 1.00 d
O(8) O 0.8567(4) 0.3950(2) 0.5696(6) 0.058(1) Uani 1.00 d
O(9) O 0.6694(4) 0.3063(2) 0.4534(6) 0.070(2) Uani 1.00 d
O(10) O 0.6256(4) 0.2078(2) 0.6388(6) 0.059(1) Uani 1.00 d
O(11) O 0.7740(3) 0.1804(2) 0.9698(6) 0.054(1) Uani 1.00 d
O(12) O 0.6876(4) 0.3670(2) 0.9371(7) 0.060(1) Uani 1.00 d
O(13) O 0.9191(4) 0.3947(2) 1.0053(7) 0.066(1) Uani 1.00 d
O(14) O 0.9434(4) 0.4891(2) 1.1437(7) 0.070(2) Uani 1.00 d
O(15) O 0.7398(5) 0.6318(3) 0.7231(10) 0.104(2) Uani 1.00 d
O(16) O 0.5550(5) 0.6197(3) 0.6326(10) 0.097(2) Uani 1.00 d
O(17) O 0.3683(4) 0.4385(3) 0.7273(10) 0.102(2) Uani 1.00 d
O(18) O 0.4602(5) 0.3713(3) 0.883(1) 0.130(3) Uani 1.00 d
N(1) N 0.8859(4) 0.4486(2) 1.0319(7) 0.048(2) Uani 1.00 d
N(2) N 0.6507(5) 0.6017(3) 0.7077(9) 0.071(2) Uani 1.00 d
N(3) N 0.4587(5) 0.4170(3) 0.8061(10) 0.071(2) Uani 1.00 d
C(1) C 1.4323(5) 0.0567(3) 1.1465(9) 0.050(2) Uani 1.00 d
C(2) C 1.3399(5) 0.0900(3) 1.0350(10) 0.056(2) Uani 1.00 d
C(3) C 1.3526(5) 0.1482(3) 1.0057(10) 0.052(2) Uani 1.00 d
C(4) C 1.2684(5) 0.1877(3) 0.8989(8) 0.045(2) Uani 1.00 d
C(5) C 1.1541(5) 0.1668(3) 0.8140(8) 0.044(2) Uani 1.00 d
C(6) C 1.0763(5) 0.2072(3) 0.7253(8) 0.042(2) Uani 1.00 d
C(7) C 1.1108(5) 0.2690(3) 0.7210(8) 0.042(2) Uani 1.00 d
C(8) C 1.2237(5) 0.2892(3) 0.8020(9) 0.050(2) Uani 1.00 d
C(9) C 1.3000(5) 0.2481(3) 0.8918(9) 0.051(2) Uani 1.00 d
C(10) C 0.9233(6) 0.1300(3) 0.629(1) 0.061(2) Uani 1.00 d
C(11) C 1.3325(5) 0.0326(3) 1.5483(9) 0.052(2) Uani 1.00 d
C(12) C 1.2450(5) 0.0709(3) 1.4439(9) 0.053(2) Uani 1.00 d
C(13) C 1.1424(5) 0.0477(3) 1.3496(10) 0.056(2) Uani 1.00 d
C(14) C 1.0466(5) 0.0815(3) 1.2459(9) 0.048(2) Uani 1.00 d
C(15) C 1.0591(5) 0.1452(3) 1.2272(8) 0.046(2) Uani 1.00 d
C(16) C 0.9670(5) 0.1767(3) 1.1350(8) 0.043(2) Uani 1.00 d
C(17) C 0.8597(5) 0.1449(3) 1.0614(9) 0.046(2) Uani 1.00 d
C(18) C 0.8477(5) 0.0828(3) 1.0806(9) 0.054(2) Uani 1.00 d
C(19) C 0.9417(5) 0.0520(3) 1.1717(9) 0.055(2) Uani 1.00 d
C(20) C 1.0753(5) 0.2725(3) 1.1844(9) 0.049(2) Uani 1.00 d
C(21) C 1.0555(5) 0.3692(3) 0.6273(10) 0.051(2) Uani 1.00 d
C(22) C 0.9550(5) 0.3956(3) 0.4980(9) 0.052(2) Uani 1.00 d
C(23) C 0.7524(6) 0.4028(4) 0.435(1) 0.065(2) Uani 1.00 d
C(24) C 0.7014(7) 0.3427(4) 0.330(1) 0.071(2) Uani 1.00 d
C(25) C 0.5922(7) 0.2564(4) 0.368(1) 0.076(3) Uani 1.00 d
C(26) C 0.5403(6) 0.2352(3) 0.509(1) 0.070(2) Uani 1.00 d
C(27) C 0.5855(5) 0.1954(3) 0.793(1) 0.057(2) Uani 1.00 d
C(28) C 0.6647(5) 0.1489(3) 0.888(1) 0.057(2) Uani 1.00 d
C(29) C 0.6761(5) 0.4212(3) 0.8956(8) 0.046(2) Uani 1.00 d
C(30) C 0.7728(5) 0.4657(3) 0.9285(8) 0.046(2) Uani 1.00 d
C(31) C 0.7655(5) 0.5227(3) 0.8692(9) 0.049(2) Uani 1.00 d
C(32) C 0.6590(5) 0.5430(3) 0.7768(9) 0.051(2) Uani 1.00 d
C(33) C 0.5603(5) 0.5067(3) 0.7566(10) 0.056(2) Uani 1.00 d
C(34) C 0.5678(5) 0.4494(3) 0.8186(9) 0.051(2) Uani 1.00 d
H(1) H 1.2671 0.0686 0.9810 0.0680 Uiso 1.00 calc
H(2) H 1.4269 0.1671 1.0610 0.0594 Uiso 1.00 calc
H(3) H 1.1299 0.1248 0.8202 0.0565 Uiso 1.00 calc
H(4) H 1.2483 0.3307 0.7953 0.0614 Uiso 1.00 calc
H(5) H 1.3777 0.2624 0.9538 0.0613 Uiso 1.00 calc
H(6) H 0.8439 0.1256 0.5688 0.0712 Uiso 1.00 calc
H(7) H 0.9668 0.1018 0.5637 0.0712 Uiso 1.00 calc
H(8) H 0.9334 0.1182 0.7506 0.0712 Uiso 1.00 calc
H(9) H 1.2619 0.1142 1.4417 0.0624 Uiso 1.00 calc
H(10) H 1.1288 0.0032 1.3518 0.0641 Uiso 1.00 calc
H(11) H 1.1311 0.1673 1.2833 0.0580 Uiso 1.00 calc
H(12) H 0.7738 0.0601 1.0282 0.0661 Uiso 1.00 calc
H(13) H 0.9336 0.0083 1.1844 0.0663 Uiso 1.00 calc
H(14) H 1.0936 0.2733 1.3160 0.0567 Uiso 1.00 calc
H(15) H 1.1374 0.2533 1.1396 0.0567 Uiso 1.00 calc
H(16) H 1.0685 0.3147 1.1579 0.0567 Uiso 1.00 calc
H(17) H 1.0663 0.3928 0.7488 0.0607 Uiso 1.00 calc
H(18) H 1.1259 0.3726 0.5894 0.0607 Uiso 1.00 calc
H(19) H 0.9407 0.3694 0.3792 0.0609 Uiso 1.00 calc
H(20) H 0.9726 0.4371 0.4786 0.0609 Uiso 1.00 calc
H(21) H 0.6972 0.4226 0.4953 0.0823 Uiso 1.00 calc
H(22) H 0.7695 0.4301 0.3533 0.0823 Uiso 1.00 calc
H(23) H 0.7614 0.3196 0.2760 0.0857 Uiso 1.00 calc
H(24) H 0.6397 0.3486 0.2297 0.0857 Uiso 1.00 calc
H(25) H 0.5355 0.2677 0.2649 0.0932 Uiso 1.00 calc
H(26) H 0.6346 0.2211 0.3190 0.0932 Uiso 1.00 calc
H(27) H 0.4761 0.2067 0.4552 0.0872 Uiso 1.00 calc
H(28) H 0.5080 0.2722 0.5698 0.0872 Uiso 1.00 calc
H(29) H 0.5879 0.2331 0.8818 0.0707 Uiso 1.00 calc
H(30) H 0.5073 0.1798 0.7604 0.0707 Uiso 1.00 calc
H(31) H 0.6733 0.1141 0.7950 0.0764 Uiso 1.00 calc
H(32) H 0.6334 0.1316 0.9761 0.0764 Uiso 1.00 calc
H(33) H 0.8335 0.5489 0.8915 0.0573 Uiso 1.00 calc
H(34) H 0.4859 0.5218 0.6977 0.0646 Uiso 1.00 calc
H(35) H 1.4915 0.0301 1.7201 0.0776 Uiso 1.00 calc
H(36) H 1.5828 0.0651 1.3057 0.0776 Uiso 1.00 calc

loop_
_atom_site_aniso_label
_atom_site_aniso_U_11
_atom_site_aniso_U_22
_atom_site_aniso_U_33
_atom_site_aniso_U_12
_atom_site_aniso_U_13
_atom_site_aniso_U_23
K(1) 0.0457(7) 0.0485(7) 0.0531(9) 0.0046(6) 0.0051(6) 0.0101(6)
O(1) 0.062(3) 0.049(3) 0.081(4) 0.000(2) 0.000(2) 0.024(2)
O(2) 0.053(3) 0.058(3) 0.082(3) -0.002(2) -0.003(2) 0.028(2)
O(3) 0.059(3) 0.055(3) 0.105(4) -0.002(2) -0.004(3) 0.032(3)
O(4) 0.055(3) 0.058(3) 0.085(4) 0.003(2) -0.007(2) 0.024(3)
O(5) 0.044(2) 0.044(2) 0.071(3) -0.008(2) -0.003(2) 0.011(2)
O(6) 0.039(2) 0.043(2) 0.062(3) -0.004(2) -0.001(2) 0.013(2)
O(7) 0.044(2) 0.044(2) 0.065(3) 0.001(2) 0.004(2) 0.020(2)
O(8) 0.053(2) 0.065(3) 0.058(3) 0.014(2) 0.011(2) 0.023(2)
O(9) 0.073(3) 0.081(3) 0.048(3) -0.010(3) -0.007(2) 0.024(3)
O(10) 0.050(2) 0.062(3) 0.059(3) 0.003(2) -0.001(2) 0.017(2)
O(11) 0.036(2) 0.049(2) 0.074(3) 0.000(2) 0.000(2) 0.022(2)
O(12) 0.063(3) 0.049(2) 0.078(3) 0.003(2) 0.026(2) 0.026(2)
O(13) 0.061(3) 0.053(3) 0.075(3) 0.012(2) -0.003(2) 0.009(2)
O(14) 0.061(3) 0.062(3) 0.071(3) -0.003(2) -0.013(3) 0.006(3)
O(15) 0.078(4) 0.072(4) 0.149(6) -0.023(3) -0.022(4) 0.056(4)
O(16) 0.071(3) 0.079(4) 0.144(6) 0.021(3) 0.008(4) 0.056(4)
O(17) 0.039(3) 0.109(5) 0.150(6) -0.004(3) 0.002(3) 0.031(4)
O(18) 0.070(4) 0.107(5) 0.222(9) -0.023(4) 0.018(5) 0.086(6)
N(1) 0.049(3) 0.052(3) 0.043(3) -0.001(2) 0.006(2) 0.010(2)
N(2) 0.058(4) 0.053(3) 0.098(5) -0.003(3) -0.001(3) 0.031(3)
N(3) 0.050(4) 0.064(4) 0.098(5) -0.013(3) 0.014(3) 0.012(4)
C(1) 0.048(3) 0.053(4) 0.050(4) 0.009(3) 0.009(3) 0.012(3)
C(2) 0.044(3) 0.059(4) 0.063(4) 0.005(3) 0.006(3) 0.016(3)
C(3) 0.042(3) 0.050(3) 0.067(5) 0.008(3) 0.012(3) 0.020(3)
C(4) 0.041(3) 0.049(3) 0.048(4) 0.003(3) 0.016(3) 0.011(3)
C(5) 0.050(3) 0.040(3) 0.045(4) 0.003(3) 0.014(3) 0.013(3)
C(6) 0.036(3) 0.047(3) 0.044(4) 0.003(2) 0.008(2) 0.008(3)
C(7) 0.043(3) 0.037(3) 0.047(4) 0.006(2) 0.010(3) 0.015(3)
C(8) 0.045(3) 0.042(3) 0.065(4) -0.002(3) 0.011(3) 0.018(3)
C(9) 0.036(3) 0.048(3) 0.067(4) 0.000(3) 0.006(3) 0.013(3)
C(10) 0.063(4) 0.047(3) 0.071(5) -0.017(3) 0.018(3) -0.002(3)
C(11) 0.046(4) 0.050(4) 0.058(4) 0.001(3) 0.006(3) 0.010(3)
C(12) 0.053(4) 0.047(3) 0.057(4) 0.004(3) 0.005(3) 0.011(3)
C(13) 0.051(4) 0.043(3) 0.070(5) 0.006(3) 0.007(3) 0.011(3)
C(14) 0.041(3) 0.054(3) 0.051(4) 0.004(3) 0.012(3) 0.011(3)
C(15) 0.043(3) 0.048(3) 0.046(4) 0.003(3) 0.004(3) 0.014(3)
C(16) 0.045(3) 0.040(3) 0.045(4) -0.002(2) 0.010(3) 0.008(3)
C(17) 0.043(3) 0.049(3) 0.050(4) 0.001(3) 0.013(3) 0.016(3)
C(18) 0.048(3) 0.049(3) 0.064(5) -0.006(3) 0.003(3) 0.018(3)
C(19) 0.052(4) 0.047(3) 0.061(4) -0.004(3) 0.006(3) 0.011(3)
C(20) 0.045(3) 0.039(3) 0.064(4) -0.002(3) 0.011(3) 0.009(3)
C(21) 0.047(3) 0.039(3) 0.070(5) 0.006(3) 0.013(3) 0.020(3)
C(22) 0.056(4) 0.055(4) 0.054(4) 0.008(3) 0.016(3) 0.032(3)
C(23) 0.060(4) 0.081(5) 0.058(5) 0.024(4) 0.012(3) 0.033(4)
C(24) 0.072(5) 0.086(5) 0.052(5) -0.004(4) 0.000(4) 0.027(4)
C(25) 0.091(6) 0.070(5) 0.054(5) -0.008(4) -0.004(4) 0.003(4)
C(26) 0.054(4) 0.066(4) 0.077(5) 0.000(3) -0.013(4) 0.019(4)
C(27) 0.043(3) 0.060(4) 0.066(5) -0.003(3) 0.002(3) 0.016(3)
C(28) 0.032(3) 0.060(4) 0.078(5) -0.011(3) 0.000(3) 0.023(3)
C(29) 0.053(3) 0.042(3) 0.045(4) 0.002(3) 0.015(3) 0.012(3)
C(30) 0.036(3) 0.048(3) 0.052(4) 0.006(2) 0.003(3) 0.013(3)
C(31) 0.041(3) 0.044(3) 0.058(4) -0.006(3) 0.003(3) 0.011(3)
C(32) 0.050(3) 0.039(3) 0.061(4) 0.002(3) 0.006(3) 0.016(3)
C(33) 0.041(3) 0.051(4) 0.071(5) 0.002(3) 0.005(3) 0.007(3)
C(34) 0.037(3) 0.055(4) 0.063(4) -0.007(3) 0.013(3) 0.007(3)

loop_
_atom_type_symbol
_atom_type_description
_atom_type_scat_dispersion_real
_atom_type_scat_dispersion_imag
_atom_type_scat_source
C C 0.018 0.009
;International Tables for Crystallography
(1992, Vol. C, Tables 4.2.6.8 and 6.1.1.1)
;
H H 0.000 0.000
;International Tables for Crystallography
(1992, Vol. C, Table 6.1.1.2)
;
O O 0.049 0.032
;International Tables for Crystallography
(1992, Vol. C, Tables 4.2.6.8 and 6.1.1.1)
;
N N 0.031 0.018
;International Tables for Crystallography
(1992, Vol. C, Tables 4.2.6.8 and 6.1.1.1)
;
K K 0.387 1.066
;International Tables for Crystallography
(1992, Vol. C, Tables 4.2.6.8 and 6.1.1.1)
;

loop_
_geom_angle_atom_site_label_1
_geom_angle_atom_site_label_2
_geom_angle_atom_site_label_3
_geom_angle
_geom_angle_site_symmetry_2
_geom_angle_site_symmetry_3
_geom_angle_publ_flag
O(5) K(1) O(6) 72.5(1) 1_555 1_555 yes
O(5) K(1) O(7) 51.9(1) 1_555 1_555 yes
O(5) K(1) O(8) 101.8(1) 1_555 1_555 yes
O(5) K(1) O(9) 100.4(2) 1_555 1_555 yes
O(5) K(1) O(10) 89.9(1) 1_555 1_555 yes
O(5) K(1) O(11) 79.1(1) 1_555 1_555 yes
O(5) K(1) O(12) 171.7(1) 1_555 1_555 yes
O(5) K(1) O(13) 121.1(1) 1_555 1_555 yes
O(6) K(1) O(7) 90.4(1) 1_555 1_555 yes
O(6) K(1) O(8) 132.5(1) 1_555 1_555 yes
O(6) K(1) O(9) 166.8(1) 1_555 1_555 yes
O(6) K(1) O(10) 107.7(1) 1_555 1_555 yes
O(6) K(1) O(11) 50.4(1) 1_555 1_555 yes
O(6) K(1) O(12) 100.8(1) 1_555 1_555 yes
O(6) K(1) O(13) 76.1(1) 1_555 1_555 yes
O(7) K(1) O(8) 55.7(1) 1_555 1_555 yes
O(7) K(1) O(9) 93.7(1) 1_555 1_555 yes
O(7) K(1) O(10) 130.9(1) 1_555 1_555 yes
O(7) K(1) O(11) 126.3(1) 1_555 1_555 yes
O(7) K(1) O(12) 134.4(1) 1_555 1_555 yes
O(7) K(1) O(13) 80.4(1) 1_555 1_555 yes
O(8) K(1) O(9) 59.1(1) 1_555 1_555 yes
O(8) K(1) O(10) 119.6(1) 1_555 1_555 yes
O(8) K(1) O(11) 177.1(1) 1_555 1_555 yes
O(8) K(1) O(12) 86.3(1) 1_555 1_555 yes
O(8) K(1) O(13) 67.0(1) 1_555 1_555 yes
O(9) K(1) O(10) 60.5(1) 1_555 1_555 yes
O(9) K(1) O(11) 118.1(1) 1_555 1_555 yes
O(9) K(1) O(12) 85.3(2) 1_555 1_555 yes
O(9) K(1) O(13) 117.0(1) 1_555 1_555 yes
O(10) K(1) O(11) 57.6(1) 1_555 1_555 yes
O(10) K(1) O(12) 87.6(1) 1_555 1_555 yes
O(10) K(1) O(13) 147.5(2) 1_555 1_555 yes
O(11) K(1) O(12) 92.9(1) 1_555 1_555 yes
O(11) K(1) O(13) 114.9(1) 1_555 1_555 yes
O(12) K(1) O(13) 60.3(1) 1_555 1_555 yes
K(1) O(5) C(6) 108.8(3) 1_555 1_555 yes
K(1) O(5) C(10) 115.7(4) 1_555 1_555 yes
C(6) O(5) C(10) 118.7(5) 1_555 1_555 yes
K(1) O(6) C(16) 124.5(3) 1_555 1_555 yes
K(1) O(6) C(20) 114.5(3) 1_555 1_555 yes
C(16) O(6) C(20) 116.4(4) 1_555 1_555 yes
K(1) O(7) C(7) 106.3(3) 1_555 1_555 yes
K(1) O(7) C(21) 113.7(3) 1_555 1_555 yes
C(7) O(7) C(21) 117.5(4) 1_555 1_555 yes
K(1) O(8) C(22) 118.9(3) 1_555 1_555 yes
K(1) O(8) C(23) 108.8(4) 1_555 1_555 yes
C(22) O(8) C(23) 112.4(5) 1_555 1_555 yes
K(1) O(9) C(24) 120.8(4) 1_555 1_555 yes
K(1) O(9) C(25) 116.7(4) 1_555 1_555 yes
C(24) O(9) C(25) 114.1(6) 1_555 1_555 yes
K(1) O(10) C(26) 111.0(4) 1_555 1_555 yes
K(1) O(10) C(27) 106.6(3) 1_555 1_555 yes
C(26) O(10) C(27) 112.6(5) 1_555 1_555 yes
K(1) O(11) C(17) 123.1(3) 1_555 1_555 yes
K(1) O(11) C(28) 113.7(3) 1_555 1_555 yes
C(17) O(11) C(28) 116.4(5) 1_555 1_555 yes
K(1) O(12) C(29) 118.2(4) 1_555 1_555 yes
K(1) O(13) N(1) 133.2(4) 1_555 1_555 yes
O(13) N(1) O(14) 122.7(5) 1_555 1_555 yes
O(13) N(1) C(30) 119.5(5) 1_555 1_555 yes
O(14) N(1) C(30) 117.8(5) 1_555 1_555 yes
O(15) N(2) O(16) 122.9(6) 1_555 1_555 yes
O(15) N(2) C(32) 118.3(6) 1_555 1_555 yes
O(16) N(2) C(32) 118.8(6) 1_555 1_555 yes
O(17) N(3) O(18) 121.6(6) 1_555 1_555 yes
O(17) N(3) C(34) 119.7(6) 1_555 1_555 yes
O(18) N(3) C(34) 118.6(6) 1_555 1_555 yes
O(1) C(1) O(2) 122.5(6) 1_555 1_555 yes
O(1) C(1) C(2) 118.5(6) 1_555 1_555 yes
O(2) C(1) C(2) 119.0(6) 1_555 1_555 yes
C(1) C(2) C(3) 122.4(6) 1_555 1_555 yes
C(2) C(3) C(4) 128.7(6) 1_555 1_555 yes
C(3) C(4) C(5) 122.3(5) 1_555 1_555 yes
C(3) C(4) C(9) 118.5(5) 1_555 1_555 yes
C(5) C(4) C(9) 119.1(5) 1_555 1_555 yes
C(4) C(5) C(6) 119.9(5) 1_555 1_555 yes
O(5) C(6) C(5) 125.2(5) 1_555 1_555 yes
O(5) C(6) C(7) 114.9(5) 1_555 1_555 yes
C(5) C(6) C(7) 119.9(5) 1_555 1_555 yes
O(7) C(7) C(6) 114.8(5) 1_555 1_555 yes
O(7) C(7) C(8) 125.0(5) 1_555 1_555 yes
C(6) C(7) C(8) 120.1(5) 1_555 1_555 yes
C(7) C(8) C(9) 119.1(5) 1_555 1_555 yes
C(4) C(9) C(8) 121.9(5) 1_555 1_555 yes
O(3) C(11) O(4) 123.2(6) 1_555 1_555 yes
O(3) C(11) C(12) 121.2(6) 1_555 1_555 yes
O(4) C(11) C(12) 115.6(6) 1_555 1_555 yes
C(11) C(12) C(13) 122.3(6) 1_555 1_555 yes
C(12) C(13) C(14) 127.5(6) 1_555 1_555 yes
C(13) C(14) C(15) 120.9(5) 1_555 1_555 yes
C(13) C(14) C(19) 120.1(6) 1_555 1_555 yes
C(15) C(14) C(19) 118.9(5) 1_555 1_555 yes
C(14) C(15) C(16) 120.0(5) 1_555 1_555 yes
O(6) C(16) C(15) 125.4(5) 1_555 1_555 yes
O(6) C(16) C(17) 115.0(5) 1_555 1_555 yes
C(15) C(16) C(17) 119.6(5) 1_555 1_555 yes
O(11) C(17) C(16) 114.9(5) 1_555 1_555 yes
O(11) C(17) C(18) 124.9(5) 1_555 1_555 yes
C(16) C(17) C(18) 120.2(5) 1_555 1_555 yes
C(17) C(18) C(19) 119.2(6) 1_555 1_555 yes
C(14) C(19) C(18) 122.1(6) 1_555 1_555 yes
O(7) C(21) C(22) 107.1(5) 1_555 1_555 yes
O(8) C(22) C(21) 109.2(5) 1_555 1_555 yes
O(8) C(23) C(24) 113.1(6) 1_555 1_555 yes
O(9) C(24) C(23) 108.2(6) 1_555 1_555 yes
O(9) C(25) C(26) 107.8(6) 1_555 1_555 yes
O(10) C(26) C(25) 110.0(6) 1_555 1_555 yes
O(10) C(27) C(28) 107.7(5) 1_555 1_555 yes
O(11) C(28) C(27) 107.5(5) 1_555 1_555 yes
O(12) C(29) C(30) 122.9(5) 1_555 1_555 yes
O(12) C(29) C(34) 125.6(6) 1_555 1_555 yes
C(30) C(29) C(34) 111.4(5) 1_555 1_555 yes
N(1) C(30) C(29) 118.9(5) 1_555 1_555 yes
N(1) C(30) C(31) 116.6(5) 1_555 1_555 yes
C(29) C(30) C(31) 124.5(5) 1_555 1_555 yes
C(30) C(31) C(32) 119.5(5) 1_555 1_555 yes
N(2) C(32) C(31) 120.1(6) 1_555 1_555 yes
N(2) C(32) C(33) 119.9(6) 1_555 1_555 yes
C(31) C(32) C(33) 119.9(6) 1_555 1_555 yes
C(32) C(33) C(34) 120.4(6) 1_555 1_555 yes
N(3) C(34) C(29) 120.1(6) 1_555 1_555 yes
N(3) C(34) C(33) 116.5(6) 1_555 1_555 yes
C(29) C(34) C(33) 123.4(5) 1_555 1_555 yes

loop_
_geom_bond_atom_site_label_1
_geom_bond_atom_site_label_2
_geom_bond_distance
_geom_bond_publ_flag
K(1) O(5) 2.870(5) yes
K(1) O(6) 2.998(4) yes
K(1) O(7) 2.948(4) yes
K(1) O(8) 3.017(5) yes
K(1) O(9) 2.736(4) yes
K(1) O(10) 2.827(4) yes
K(1) O(11) 3.028(4) yes
K(1) O(12) 2.685(5) yes
K(1) O(13) 2.764(5) yes
O(1) C(1) 1.254(8) yes
O(2) C(1) 1.276(8) yes
O(3) C(11) 1.251(7) yes
O(4) C(11) 1.274(7) yes
O(5) C(6) 1.361(7) yes
O(5) C(10) 1.419(7) yes
O(6) C(16) 1.367(7) yes
O(6) C(20) 1.434(7) yes
O(7) C(7) 1.359(6) yes
O(7) C(21) 1.431(7) yes
O(8) C(22) 1.402(8) yes
O(8) C(23) 1.429(8) yes
O(9) C(24) 1.410(9) yes
O(9) C(25) 1.404(9) yes
O(10) C(26) 1.417(8) yes
O(10) C(27) 1.419(8) yes
O(11) C(17) 1.372(7) yes
O(11) C(28) 1.437(7) yes
O(12) C(29) 1.241(7) yes
O(13) N(1) 1.224(6) yes
O(14) N(1) 1.219(6) yes
O(15) N(2) 1.223(8) yes
O(16) N(2) 1.228(7) yes
O(17) N(3) 1.217(8) yes
O(18) N(3) 1.204(8) yes
N(1) C(30) 1.457(7) yes
N(2) C(32) 1.420(8) yes
N(3) C(34) 1.459(8) yes
C(1) C(2) 1.459(9) yes
C(2) C(3) 1.313(9) yes
C(3) C(4) 1.466(8) yes
C(4) C(5) 1.411(8) yes
C(4) C(9) 1.367(8) yes
C(5) C(6) 1.377(8) yes
C(6) C(7) 1.401(8) yes
C(7) C(8) 1.387(8) yes
C(8) C(9) 1.380(8) yes
C(11) C(12) 1.464(9) yes
C(12) C(13) 1.326(9) yes
C(13) C(14) 1.466(8) yes
C(14) C(15) 1.407(8) yes
C(14) C(19) 1.367(9) yes
C(15) C(16) 1.373(8) yes
C(16) C(17) 1.411(8) yes
C(17) C(18) 1.373(8) yes
C(18) C(19) 1.378(9) yes
C(21) C(22) 1.510(8) yes
C(23) C(24) 1.48(1) yes
C(25) C(26) 1.47(1) yes
C(27) C(28) 1.496(9) yes
C(29) C(30) 1.458(8) yes
C(29) C(34) 1.444(9) yes
C(30) C(31) 1.352(8) yes
C(31) C(32) 1.390(8) yes
C(32) C(33) 1.384(9) yes
C(33) C(34) 1.367(9) yes

loop_
_geom_contact_atom_site_label_1
_geom_contact_atom_site_label_2
_geom_contact_distance
_geom_contact_site_symmetry_2
K(1) O(5) 2.870(5) .
K(1) O(6) 2.998(4) .
K(1) O(7) 2.948(4) .
K(1) O(8) 3.017(5) .
K(1) O(9) 2.736(4) .
K(1) O(10) 2.827(4) .
K(1) O(11) 3.028(4) .
K(1) O(12) 2.685(5) .
K(1) O(13) 2.764(5) .
K(1) O(12) 2.685(5) .
K(1) O(9) 2.736(4) .
K(1) O(13) 2.764(5) .
K(1) O(10) 2.827(4) .
K(1) O(5) 2.870(5) .
K(1) O(7) 2.948(4) .
K(1) O(6) 2.998(4) .
K(1) O(8) 3.017(5) .
K(1) O(11) 3.028(4) .
K(1) C(29) 3.449(6) .
K(1) C(27) 3.507(7) .
K(1) C(6) 3.552(6) .
K(1) C(7) 3.576(6) .
K(1) C(26) 3.588(7) .
K(1) C(25) 3.593(7) .
O(1) O(4) 2.612(6) 2_858
O(1) C(28) 3.305(8) 2_757
O(1) C(11) 3.402(7) 2_858
O(1) C(1) 3.418(8) 2_857
O(1) O(3) 3.429(7) 2_858
O(1) O(2) 3.478(7) 2_857
O(1) C(18) 3.590(7) 2_757
O(1) O(1) 3.59(1) 2_857
O(2) O(3) 2.666(6) 2_858
O(2) C(11) 3.443(7) 2_858
O(2) O(4) 3.465(6) 2_858
O(3) C(1) 3.441(8) 2_858
O(3) C(10) 3.539(8) 2_757
O(4) C(27) 3.411(8) 1_656
O(4) C(1) 3.421(8) 2_858
O(4) C(28) 3.466(7) 1_656
O(4) O(4) 3.53(1) 2_858
O(4) C(2) 3.549(9) 1_556
O(4) C(3) 3.587(9) 1_556
O(6) O(13) 3.554(6) .
O(7) C(20) 3.533(8) 1_554
O(8) O(13) 3.199(7) .
O(8) C(30) 3.290(8) .
O(8) N(1) 3.468(7) .
O(8) O(14) 3.581(6) 2_767
O(9) O(16) 3.070(7) 2_666
O(12) C(24) 3.048(9) 1_556
O(13) C(20) 3.433(7) .
O(13) O(14) 3.447(7) 2_767
O(13) C(21) 3.587(9) .
O(14) O(14) 2.90(1) 2_767
O(14) N(1) 3.082(7) 2_767
O(14) C(21) 3.294(8) 2_767
O(14) C(22) 3.417(8) 2_767
O(14) C(31) 3.497(8) 2_767
O(14) C(22) 3.527(8) 1_556
O(15) C(20) 2.925(8) 2_767
O(15) O(17) 3.48(1) 2_666
O(16) C(25) 3.17(1) 2_666
O(16) O(17) 3.17(1) 2_666
O(16) C(24) 3.22(1) 2_666
O(16) N(3) 3.27(1) 2_666
O(16) C(34) 3.510(10) 2_666
O(16) C(26) 3.513(9) 2_666
O(17) N(2) 3.24(1) 2_666
O(18) C(8) 3.231(8) 1_455
O(18) C(9) 3.295(8) 1_455
O(18) C(32) 3.52(1) 2_667
O(18) C(33) 3.57(1) 2_667
N(3) C(33) 3.55(1) 2_667
C(10) C(14) 3.577(10) 1_554

loop_
_geom_torsion_atom_site_label_1
_geom_torsion_atom_site_label_2
_geom_torsion_atom_site_label_3
_geom_torsion_atom_site_label_4
_geom_torsion
_geom_torsion_site_symmetry_1
_geom_torsion_site_symmetry_2
_geom_torsion_site_symmetry_3
_geom_torsion_site_symmetry_4
_geom_torsion_publ_flag
K(1) O(5) C(6) C(5) 128.6(5) 1_555 1_555 1_555 1_555 yes
K(1) O(5) C(6) C(7) -49.4(6) 1_555 1_555 1_555 1_555 yes
K(1) O(6) C(16) C(15) 149.8(5) 1_555 1_555 1_555 1_555 yes
K(1) O(6) C(16) C(17) -28.8(7) 1_555 1_555 1_555 1_555 yes
K(1) O(7) C(7) C(6) 49.1(6) 1_555 1_555 1_555 1_555 yes
K(1) O(7) C(7) C(8) -132.2(6) 1_555 1_555 1_555 1_555 yes
K(1) O(7) C(21) C(22) -62.7(6) 1_555 1_555 1_555 1_555 yes
K(1) O(8) C(22) C(21) -35.3(6) 1_555 1_555 1_555 1_555 yes
K(1) O(8) C(23) C(24) -45.3(7) 1_555 1_555 1_555 1_555 yes
K(1) O(9) C(24) C(23) -49.5(7) 1_555 1_555 1_555 1_555 yes
K(1) O(9) C(25) C(26) 48.2(7) 1_555 1_555 1_555 1_555 yes
K(1) O(10) C(26) C(25) 51.2(7) 1_555 1_555 1_555 1_555 yes
K(1) O(10) C(27) C(28) -76.3(5) 1_555 1_555 1_555 1_555 yes
K(1) O(11) C(17) C(16) 28.7(7) 1_555 1_555 1_555 1_555 yes
K(1) O(11) C(17) C(18) -149.8(5) 1_555 1_555 1_555 1_555 yes
K(1) O(11) C(28) C(27) -26.9(7) 1_555 1_555 1_555 1_555 yes
K(1) O(12) C(29) C(30) -61.7(7) 1_555 1_555 1_555 1_555 yes
K(1) O(12) C(29) C(34) 121.5(6) 1_555 1_555 1_555 1_555 yes
K(1) O(13) N(1) O(14) 179.2(4) 1_555 1_555 1_555 1_555 yes
K(1) O(13) N(1) C(30) -0.1(8) 1_555 1_555 1_555 1_555 yes
O(1) C(1) C(2) C(3) -178.9(7) 1_555 1_555 1_555 1_555 yes
O(2) C(1) C(2) C(3) 2(1) 1_555 1_555 1_555 1_555 yes
O(3) C(11) C(12) C(13) -6(1) 1_555 1_555 1_555 1_555 yes
O(4) C(11) C(12) C(13) 173.6(7) 1_555 1_555 1_555 1_555 yes
O(5) K(1) O(6) C(16) -61.3(4) 1_555 1_555 1_555 1_555 yes
O(5) K(1) O(6) C(20) 93.7(4) 1_555 1_555 1_555 1_555 yes
O(5) K(1) O(7) C(7) -49.8(3) 1_555 1_555 1_555 1_555 yes
O(5) K(1) O(7) C(21) 179.3(4) 1_555 1_555 1_555 1_555 yes
O(5) K(1) O(8) C(22) -21.1(4) 1_555 1_555 1_555 1_555 yes
O(5) K(1) O(8) C(23) 109.3(4) 1_555 1_555 1_555 1_555 yes
O(5) K(1) O(9) C(24) -78.6(5) 1_555 1_555 1_555 1_555 yes
O(5) K(1) O(9) C(25) 67.7(5) 1_555 1_555 1_555 1_555 yes
O(5) K(1) O(10) C(26) -120.6(5) 1_555 1_555 1_555 1_555 yes
O(5) K(1) O(10) C(27) 116.4(4) 1_555 1_555 1_555 1_555 yes
O(5) K(1) O(11) C(17) 47.5(4) 1_555 1_555 1_555 1_555 yes
O(5) K(1) O(11) C(28) -102.5(4) 1_555 1_555 1_555 1_555 yes
O(5) K(1) O(12) C(29) 166.6(8) 1_555 1_555 1_555 1_555 yes
O(5) K(1) O(13) N(1) 151.7(5) 1_555 1_555 1_555 1_555 yes
O(5) C(6) C(5) C(4) -178.4(6) 1_555 1_555 1_555 1_555 yes
O(5) C(6) C(7) O(7) -1.5(8) 1_555 1_555 1_555 1_555 yes
O(5) C(6) C(7) C(8) 179.7(6) 1_555 1_555 1_555 1_555 yes
O(6) K(1) O(5) C(6) -55.0(3) 1_555 1_555 1_555 1_555 yes
O(6) K(1) O(5) C(10) 81.6(4) 1_555 1_555 1_555 1_555 yes
O(6) K(1) O(7) C(7) 17.4(3) 1_555 1_555 1_555 1_555 yes
O(6) K(1) O(7) C(21) -113.5(4) 1_555 1_555 1_555 1_555 yes
O(6) K(1) O(8) C(22) 55.8(5) 1_555 1_555 1_555 1_555 yes
O(6) K(1) O(8) C(23) -173.8(4) 1_555 1_555 1_555 1_555 yes
O(6) K(1) O(9) C(24) -134.4(7) 1_555 1_555 1_555 1_555 yes
O(6) K(1) O(9) C(25) 11(1) 1_555 1_555 1_555 1_555 yes
O(6) K(1) O(10) C(26) 167.9(5) 1_555 1_555 1_555 1_555 yes
O(6) K(1) O(10) C(27) 44.9(4) 1_555 1_555 1_555 1_555 yes
O(6) K(1) O(11) C(17) -28.7(4) 1_555 1_555 1_555 1_555 yes
O(6) K(1) O(11) C(28) -178.7(5) 1_555 1_555 1_555 1_555 yes
O(6) K(1) O(12) C(29) 131.5(4) 1_555 1_555 1_555 1_555 yes
O(6) K(1) O(13) N(1) -149.1(6) 1_555 1_555 1_555 1_555 yes
O(6) C(16) C(15) C(14) -177.8(6) 1_555 1_555 1_555 1_555 yes
O(6) C(16) C(17) O(11) -0.4(8) 1_555 1_555 1_555 1_555 yes
O(6) C(16) C(17) C(18) 178.2(6) 1_555 1_555 1_555 1_555 yes
O(7) K(1) O(5) C(6) 49.9(3) 1_555 1_555 1_555 1_555 yes
O(7) K(1) O(5) C(10) -173.5(5) 1_555 1_555 1_555 1_555 yes
O(7) K(1) O(6) C(16) -110.7(4) 1_555 1_555 1_555 1_555 yes
O(7) K(1) O(6) C(20) 44.2(4) 1_555 1_555 1_555 1_555 yes
O(7) K(1) O(8) C(22) 3.8(4) 1_555 1_555 1_555 1_555 yes
O(7) K(1) O(8) C(23) 134.2(5) 1_555 1_555 1_555 1_555 yes
O(7) K(1) O(9) C(24) -26.7(5) 1_555 1_555 1_555 1_555 yes
O(7) K(1) O(9) C(25) 119.6(5) 1_555 1_555 1_555 1_555 yes
O(7) K(1) O(10) C(26) -85.5(5) 1_555 1_555 1_555 1_555 yes
O(7) K(1) O(10) C(27) 151.5(3) 1_555 1_555 1_555 1_555 yes
O(7) K(1) O(11) C(17) 24.6(5) 1_555 1_555 1_555 1_555 yes
O(7) K(1) O(11) C(28) -125.3(4) 1_555 1_555 1_555 1_555 yes
O(7) K(1) O(12) C(29) 30.2(5) 1_555 1_555 1_555 1_555 yes
O(7) K(1) O(13) N(1) 118.1(6) 1_555 1_555 1_555 1_555 yes
O(7) C(7) C(6) C(5) -179.7(5) 1_555 1_555 1_555 1_555 yes
O(7) C(7) C(8) C(9) 179.2(6) 1_555 1_555 1_555 1_555 yes
O(7) C(21) C(22) O(8) 64.1(7) 1_555 1_555 1_555 1_555 yes
O(8) K(1) O(5) C(6) 76.2(4) 1_555 1_555 1_555 1_555 yes
O(8) K(1) O(5) C(10) -147.2(4) 1_555 1_555 1_555 1_555 yes
O(8) K(1) O(6) C(16) -151.4(4) 1_555 1_555 1_555 1_555 yes
O(8) K(1) O(6) C(20) 3.6(4) 1_555 1_555 1_555 1_555 yes
O(8) K(1) O(7) C(7) 161.8(4) 1_555 1_555 1_555 1_555 yes
O(8) K(1) O(7) C(21) 30.9(4) 1_555 1_555 1_555 1_555 yes
O(8) K(1) O(9) C(24) 19.1(5) 1_555 1_555 1_555 1_555 yes
O(8) K(1) O(9) C(25) 165.4(6) 1_555 1_555 1_555 1_555 yes
O(8) K(1) O(10) C(26) -17.0(5) 1_555 1_555 1_555 1_555 yes
O(8) K(1) O(10) C(27) -140.0(3) 1_555 1_555 1_555 1_555 yes
O(8) K(1) O(11) C(17) 156(2) 1_555 1_555 1_555 1_555 yes
O(8) K(1) O(11) C(28) 6(2) 1_555 1_555 1_555 1_555 yes
O(8) K(1) O(12) C(29) -1.1(4) 1_555 1_555 1_555 1_555 yes
O(8) K(1) O(13) N(1) 61.4(5) 1_555 1_555 1_555 1_555 yes
O(8) C(23) C(24) O(9) 63.7(8) 1_555 1_555 1_555 1_555 yes
O(9) K(1) O(5) C(6) 136.5(4) 1_555 1_555 1_555 1_555 yes
O(9) K(1) O(5) C(10) -86.9(4) 1_555 1_555 1_555 1_555 yes
O(9) K(1) O(6) C(16) -2.7(9) 1_555 1_555 1_555 1_555 yes
O(9) K(1) O(6) C(20) 152.3(6) 1_555 1_555 1_555 1_555 yes
O(9) K(1) O(7) C(7) -150.1(4) 1_555 1_555 1_555 1_555 yes
O(9) K(1) O(7) C(21) 79.1(4) 1_555 1_555 1_555 1_555 yes
O(9) K(1) O(8) C(22) -116.2(5) 1_555 1_555 1_555 1_555 yes
O(9) K(1) O(8) C(23) 14.2(4) 1_555 1_555 1_555 1_555 yes
O(9) K(1) O(10) C(26) -18.6(5) 1_555 1_555 1_555 1_555 yes
O(9) K(1) O(10) C(27) -141.6(4) 1_555 1_555 1_555 1_555 yes
O(9) K(1) O(11) C(17) 143.5(4) 1_555 1_555 1_555 1_555 yes
O(9) K(1) O(11) C(28) -6.5(5) 1_555 1_555 1_555 1_555 yes
O(9) K(1) O(12) C(29) -60.4(4) 1_555 1_555 1_555 1_555 yes
O(9) K(1) O(13) N(1) 28.8(6) 1_555 1_555 1_555 1_555 yes
O(9) C(25) C(26) O(10) -67.1(8) 1_555 1_555 1_555 1_555 yes
O(10) K(1) O(5) C(6) -163.6(4) 1_555 1_555 1_555 1_555 yes
O(10) K(1) O(5) C(10) -27.0(4) 1_555 1_555 1_555 1_555 yes
O(10) K(1) O(6) C(16) 22.9(5) 1_555 1_555 1_555 1_555 yes
O(10) K(1) O(6) C(20) 177.8(4) 1_555 1_555 1_555 1_555 yes
O(10) K(1) O(7) C(7) -96.7(4) 1_555 1_555 1_555 1_555 yes
O(10) K(1) O(7) C(21) 132.4(4) 1_555 1_555 1_555 1_555 yes
O(10) K(1) O(8) C(22) -117.8(4) 1_555 1_555 1_555 1_555 yes
O(10) K(1) O(8) C(23) 12.5(5) 1_555 1_555 1_555 1_555 yes
O(10) K(1) O(9) C(24) -162.5(6) 1_555 1_555 1_555 1_555 yes
O(10) K(1) O(9) C(25) -16.3(5) 1_555 1_555 1_555 1_555 yes
O(10) K(1) O(11) C(17) 144.4(5) 1_555 1_555 1_555 1_555 yes
O(10) K(1) O(11) C(28) -5.6(4) 1_555 1_555 1_555 1_555 yes
O(10) K(1) O(12) C(29) -121.0(4) 1_555 1_555 1_555 1_555 yes
O(10) K(1) O(13) N(1) -48.0(7) 1_555 1_555 1_555 1_555 yes
O(10) C(27) C(28) O(11) 69.6(7) 1_555 1_555 1_555 1_555 yes
O(11) K(1) O(5) C(6) -106.7(4) 1_555 1_555 1_555 1_555 yes
O(11) K(1) O(5) C(10) 29.9(4) 1_555 1_555 1_555 1_555 yes
O(11) K(1) O(6) C(16) 29.0(4) 1_555 1_555 1_555 1_555 yes
O(11) K(1) O(6) C(20) -176.0(4) 1_555 1_555 1_555 1_555 yes
O(11) K(1) O(7) C(7) -20.8(4) 1_555 1_555 1_555 1_555 yes
O(11) K(1) O(7) C(21) -151.7(3) 1_555 1_555 1_555 1_555 yes
O(11) K(1) O(8) C(22) -129(2) 1_555 1_555 1_555 1_555 yes
O(11) K(1) O(8) C(23) 0(2) 1_555 1_555 1_555 1_555 yes
O(11) K(1) O(9) C(24) -161.7(5) 1_555 1_555 1_555 1_555 yes
O(11) K(1) O(9) C(25) -15.4(6) 1_555 1_555 1_555 1_555 yes
O(11) K(1) O(10) C(26) 162.3(5) 1_555 1_555 1_555 1_555 yes
O(11) K(1) O(10) C(27) 39.3(3) 1_555 1_555 1_555 1_555 yes
O(11) K(1) O(12) C(29) -178.3(4) 1_555 1_555 1_555 1_555 yes
O(11) K(1) O(13) N(1) -116.2(5) 1_555 1_555 1_555 1_555 yes
O(11) C(17) C(16) C(15) -179.2(6) 1_555 1_555 1_555 1_555 yes
O(11) C(17) C(18) C(19) 178.2(6) 1_555 1_555 1_555 1_555 yes
O(12) K(1) O(5) C(6) -91.4(10) 1_555 1_555 1_555 1_555 yes
O(12) K(1) O(5) C(10) 45(1) 1_555 1_555 1_555 1_555 yes
O(12) K(1) O(6) C(16) 113.7(4) 1_555 1_555 1_555 1_555 yes
O(12) K(1) O(6) C(20) -91.3(4) 1_555 1_555 1_555 1_555 yes
O(12) K(1) O(7) C(7) 122.9(3) 1_555 1_555 1_555 1_555 yes
O(12) K(1) O(7) C(21) -7.9(4) 1_555 1_555 1_555 1_555 yes
O(12) K(1) O(8) C(22) 157.1(4) 1_555 1_555 1_555 1_555 yes
O(12) K(1) O(8) C(23) -72.5(4) 1_555 1_555 1_555 1_555 yes
O(12) K(1) O(9) C(24) 107.6(5) 1_555 1_555 1_555 1_555 yes
O(12) K(1) O(9) C(25) -106.1(5) 1_555 1_555 1_555 1_555 yes
O(12) K(1) O(10) C(26) 67.3(5) 1_555 1_555 1_555 1_555 yes
O(12) K(1) O(10) C(27) -55.7(4) 1_555 1_555 1_555 1_555 yes
O(12) K(1) O(11) C(17) -130.3(4) 1_555 1_555 1_555 1_555 yes
O(12) K(1) O(11) C(28) 79.7(4) 1_555 1_555 1_555 1_555 yes
O(12) K(1) O(13) N(1) -37.8(5) 1_555 1_555 1_555 1_555 yes
O(12) C(29) C(30) N(1) -6.7(10) 1_555 1_555 1_555 1_555 yes
O(12) C(29) C(30) C(31) 173.3(7) 1_555 1_555 1_555 1_555 yes
O(12) C(29) C(34) N(3) 8(1) 1_555 1_555 1_555 1_555 yes
O(12) C(29) C(34) C(33) -172.7(7) 1_555 1_555 1_555 1_555 yes
O(13) K(1) O(5) C(6) 6.0(4) 1_555 1_555 1_555 1_555 yes
O(13) K(1) O(5) C(10) 142.6(4) 1_555 1_555 1_555 1_555 yes
O(13) K(1) O(6) C(16) 169.2(5) 1_555 1_555 1_555 1_555 yes
O(13) K(1) O(6) C(20) -35.8(4) 1_555 1_555 1_555 1_555 yes
O(13) K(1) O(7) C(7) 93.2(3) 1_555 1_555 1_555 1_555 yes
O(13) K(1) O(7) C(21) -37.7(4) 1_555 1_555 1_555 1_555 yes
O(13) K(1) O(8) C(22) 97.8(4) 1_555 1_555 1_555 1_555 yes
O(13) K(1) O(8) C(23) -131.8(4) 1_555 1_555 1_555 1_555 yes
O(13) K(1) O(9) C(24) 54.4(6) 1_555 1_555 1_555 1_555 yes
O(13) K(1) O(9) C(25) -159.3(5) 1_555 1_555 1_555 1_555 yes
O(13) K(1) O(10) C(26) 76.2(5) 1_555 1_555 1_555 1_555 yes
O(13) K(1) O(10) C(27) -46.8(5) 1_555 1_555 1_555 1_555 yes
O(13) K(1) O(11) C(17) -71.9(5) 1_555 1_555 1_555 1_555 yes
O(13) K(1) O(11) C(28) 138.2(4) 1_555 1_555 1_555 1_555 yes
O(13) K(1) O(12) C(29) 64.5(4) 1_555 1_555 1_555 1_555 yes
O(13) N(1) C(30) C(29) 40.1(8) 1_555 1_555 1_555 1_555 yes
O(13) N(1) C(30) C(31) -139.8(6) 1_555 1_555 1_555 1_555 yes
O(14) N(1) C(30) C(29) -139.2(6) 1_555 1_555 1_555 1_555 yes
O(14) N(1) C(30) C(31) 40.8(8) 1_555 1_555 1_555 1_555 yes
O(15) N(2) C(32) C(31) 3(1) 1_555 1_555 1_555 1_555 yes
O(15) N(2) C(32) C(33) -177.9(7) 1_555 1_555 1_555 1_555 yes
O(16) N(2) C(32) C(31) -177.3(7) 1_555 1_555 1_555 1_555 yes
O(16) N(2) C(32) C(33) 0(1) 1_555 1_555 1_555 1_555 yes
O(17) N(3) C(34) C(29) -173.9(7) 1_555 1_555 1_555 1_555 yes
O(17) N(3) C(34) C(33) 6(1) 1_555 1_555 1_555 1_555 yes
O(18) N(3) C(34) C(29) 10(1) 1_555 1_555 1_555 1_555 yes
O(18) N(3) C(34) C(33) -169.0(8) 1_555 1_555 1_555 1_555 yes
N(1) C(30) C(29) C(34) 170.5(5) 1_555 1_555 1_555 1_555 yes
N(1) C(30) C(31) C(32) -177.2(6) 1_555 1_555 1_555 1_555 yes
N(2) C(32) C(31) C(30) -177.6(7) 1_555 1_555 1_555 1_555 yes
N(2) C(32) C(33) C(34) 178.4(7) 1_555 1_555 1_555 1_555 yes
N(3) C(34) C(29) C(30) -169.0(6) 1_555 1_555 1_555 1_555 yes
N(3) C(34) C(33) C(32) 174.8(7) 1_555 1_555 1_555 1_555 yes
C(1) C(2) C(3) C(4) -179.5(6) 1_555 1_555 1_555 1_555 yes
C(2) C(3) C(4) C(5) 2(1) 1_555 1_555 1_555 1_555 yes
C(2) C(3) C(4) C(9) 178.0(8) 1_555 1_555 1_555 1_555 yes
C(3) C(4) C(5) C(6) 175.8(6) 1_555 1_555 1_555 1_555 yes
C(3) C(4) C(9) C(8) -176.7(6) 1_555 1_555 1_555 1_555 yes
C(4) C(5) C(6) C(7) -0.4(9) 1_555 1_555 1_555 1_555 yes
C(4) C(9) C(8) C(7) 1(1) 1_555 1_555 1_555 1_555 yes
C(5) C(4) C(9) C(8) 0(1) 1_555 1_555 1_555 1_555 yes
C(5) C(6) O(5) C(10) -6.5(9) 1_555 1_555 1_555 1_555 yes
C(5) C(6) C(7) C(8) 1.5(9) 1_555 1_555 1_555 1_555 yes
C(6) C(5) C(4) C(9) 0.1(9) 1_555 1_555 1_555 1_555 yes
C(6) C(7) O(7) C(21) 177.7(6) 1_555 1_555 1_555 1_555 yes
C(6) C(7) C(8) C(9) -2.2(10) 1_555 1_555 1_555 1_555 yes
C(7) O(7) C(21) C(22) 172.2(5) 1_555 1_555 1_555 1_555 yes
C(7) C(6) O(5) C(10) 175.5(6) 1_555 1_555 1_555 1_555 yes
C(8) C(7) O(7) C(21) -3.6(9) 1_555 1_555 1_555 1_555 yes
C(11) C(12) C(13) C(14) 177.6(7) 1_555 1_555 1_555 1_555 yes
C(12) C(13) C(14) C(15) 4(1) 1_555 1_555 1_555 1_555 yes
C(12) C(13) C(14) C(19) -173.1(7) 1_555 1_555 1_555 1_555 yes
C(13) C(14) C(15) C(16) -177.7(6) 1_555 1_555 1_555 1_555 yes
C(13) C(14) C(19) C(18) 176.9(7) 1_555 1_555 1_555 1_555 yes
C(14) C(15) C(16) C(17) 0.9(10) 1_555 1_555 1_555 1_555 yes
C(14) C(19) C(18) C(17) 0(1) 1_555 1_555 1_555 1_555 yes
C(15) C(14) C(19) C(18) 0(1) 1_555 1_555 1_555 1_555 yes
C(15) C(16) O(6) C(20) -4.7(9) 1_555 1_555 1_555 1_555 yes
C(15) C(16) C(17) C(18) -0.6(10) 1_555 1_555 1_555 1_555 yes
C(16) C(15) C(14) C(19) -0.3(10) 1_555 1_555 1_555 1_555 yes
C(16) C(17) O(11) C(28) 177.9(6) 1_555 1_555 1_555 1_555 yes
C(16) C(17) C(18) C(19) 0(1) 1_555 1_555 1_555 1_555 yes
C(17) O(11) C(28) C(27) -179.1(6) 1_555 1_555 1_555 1_555 yes
C(17) C(16) O(6) C(20) 176.6(5) 1_555 1_555 1_555 1_555 yes
C(18) C(17) O(11) C(28) -0.6(9) 1_555 1_555 1_555 1_555 yes
C(21) C(22) O(8) C(23) -164.0(6) 1_555 1_555 1_555 1_555 yes
C(22) O(8) C(23) C(24) 88.5(7) 1_555 1_555 1_555 1_555 yes
C(23) C(24) O(9) C(25) 163.4(6) 1_555 1_555 1_555 1_555 yes
C(24) O(9) C(25) C(26) -163.3(6) 1_555 1_555 1_555 1_555 yes
C(25) C(26) O(10) C(27) 170.7(6) 1_555 1_555 1_555 1_555 yes
C(26) O(10) C(27) C(28) 161.8(5) 1_555 1_555 1_555 1_555 yes
C(29) C(30) C(31) C(32) 2(1) 1_555 1_555 1_555 1_555 yes
C(29) C(34) C(33) C(32) -4(1) 1_555 1_555 1_555 1_555 yes
C(30) C(29) C(34) C(33) 10.2(10) 1_555 1_555 1_555 1_555 yes
C(30) C(31) C(32) C(33) 4(1) 1_555 1_555 1_555 1_555 yes
C(31) C(30) C(29) C(34) -9.5(9) 1_555 1_555 1_555 1_555 yes
C(31) C(32) C(33) C(34) -3(1) 1_555 1_555 1_555 1_555 yes
